data_4307084
loop_
_publ_author_name
'Eric C. Brown'
'Itsik Bar-Nahum'
'John T. York'
'Nermeen W. Aboelella'
'William B. Tolman'

_publ_section_title
;
Ligand Structural Effects on Cu2S2 Bonding and Reactivity in Side-On
Disulfido-Bridged Dicopper Complexes
;
_journal_name_full 'Inorganic Chemistry'
_journal_page_first 486
_journal_page_last 496
_journal_paper_doi 10.1021/ic061589r
_journal_volume 46
_journal_year 2007
_chemical_formula_moiety 'C54 H46 Cu2 F12 N4 S2'
_chemical_formula_sum 'C54 H46 Cu2 F12 N4 S2'
_chemical_formula_weight 1170.15
_chemical_name_common 05178m
_chemical_name_systematic
; 
 ? 
;
_space_group_IT_number 2
_symmetry_cell_setting triclinic
_symmetry_space_group_name_Hall '-P 1'
_symmetry_space_group_name_H-M 'P -1'
_atom_sites_solution_hydrogens geom
_atom_sites_solution_primary direct
_atom_sites_solution_secondary difmap
_audit_creation_method SHELXL-97
_cell_angle_alpha 103.694(2)
_cell_angle_beta 105.738(2)
_cell_angle_gamma 105.080(2)
_cell_formula_units_Z 1
_cell_length_a 8.3136(9)
_cell_length_b 12.5947(13)
_cell_length_c 14.2544(15)
_cell_measurement_reflns_used 3344
_cell_measurement_temperature 173(2)
_cell_measurement_theta_max 0.00
_cell_measurement_theta_min 0.00
_cell_volume 1309.1(2)
_computing_cell_refinement 'SAINT, Bruker'
_computing_data_collection 'SMART, Bruker'
_computing_data_reduction 'SAINT, Bruker'
_computing_molecular_graphics 'SHELXTL, Bruker'
_computing_publication_material 'Bruker SHELXTL'
_computing_structure_refinement 'SHELXL-97 (Sheldrick, 1997)'
_computing_structure_solution 'SHELXS-97 (Sheldrick, 1990)'
_diffrn_ambient_temperature 173(2)
_diffrn_measured_fraction_theta_full 0.996
_diffrn_measured_fraction_theta_max 0.996
_diffrn_measurement_device_type 'Siemens SMART Platform CCD'
_diffrn_measurement_method 'area detector, omega scans'
_diffrn_radiation_monochromator graphite
_diffrn_radiation_source 'normal-focus sealed tube'
_diffrn_radiation_type MoK\a
_diffrn_radiation_wavelength 0.71073
_diffrn_reflns_av_R_equivalents 0.0339
_diffrn_reflns_av_sigmaI/netI 0.0400
_diffrn_reflns_limit_h_max 9
_diffrn_reflns_limit_h_min -9
_diffrn_reflns_limit_k_max 14
_diffrn_reflns_limit_k_min -14
_diffrn_reflns_limit_l_max 16
_diffrn_reflns_limit_l_min -16
_diffrn_reflns_number 12758
_diffrn_reflns_theta_full 25.08
_diffrn_reflns_theta_max 25.08
_diffrn_reflns_theta_min 1.57
_exptl_absorpt_coefficient_mu 0.975
_exptl_absorpt_correction_T_max 0.8675
_exptl_absorpt_correction_T_min 0.7925
_exptl_absorpt_correction_type multi-scan
_exptl_absorpt_process_details 'SADABS, R. Blessing, 1995'
_exptl_crystal_colour brown
_exptl_crystal_density_diffrn 1.484
_exptl_crystal_density_method 'not measured'
_exptl_crystal_description plate
_exptl_crystal_F_000 596
_exptl_crystal_size_max 0.25
_exptl_crystal_size_mid 0.15
_exptl_crystal_size_min 0.15
_refine_diff_density_max 0.515
_refine_diff_density_min -0.376
_refine_diff_density_rms 0.065
_refine_ls_extinction_method none
_refine_ls_goodness_of_fit_ref 1.057
_refine_ls_hydrogen_treatment riding
_refine_ls_matrix_type full
_refine_ls_number_parameters 348
_refine_ls_number_reflns 4618
_refine_ls_number_restraints 6
_refine_ls_restrained_S_all 1.063
_refine_ls_R_factor_all 0.0550
_refine_ls_R_factor_gt 0.0419
_refine_ls_shift/su_max 0.001
_refine_ls_shift/su_mean 0.000
_refine_ls_structure_factor_coef Fsqd
_refine_ls_weighting_details 'calc w=1/[\s^2^(Fo^2^)+(0.0401P)^2^+1.2119P] where P=(Fo^2^+2Fc^2^)/3'
_refine_ls_weighting_scheme calc
_refine_ls_wR_factor_gt 0.0915
_refine_ls_wR_factor_ref 0.0962
_reflns_number_gt 3877
_reflns_number_total 4618
_reflns_threshold_expression >2sigma(I)
_cod_data_source_file ic061589rsi20060822_025941_5.cif
_cod_data_source_block 05178m
_cod_database_code 4307084

loop_
_symmetry_equiv_pos_as_xyz
'x, y, z'
'-x, -y, -z'

loop_
_atom_site_label
_atom_site_type_symbol
_atom_site_fract_x
_atom_site_fract_y
_atom_site_fract_z
_atom_site_U_iso_or_equiv
_atom_site_adp_type
_atom_site_occupancy
_atom_site_symmetry_multiplicity
_atom_site_calc_flag
_atom_site_refinement_flags
_atom_site_disorder_assembly
_atom_site_disorder_group
Cu1 Cu 0.50758(5) 0.13581(3) 0.09701(3) 0.02585(12) Uani 1 1 d . . .
S1 S 0.55700(12) 0.05390(6) -0.04156(6) 0.0341(2) Uani 1 1 d . . .
N1 N 0.5863(3) 0.29531(19) 0.10427(18) 0.0242(5) Uani 1 1 d . . .
C1 C 0.5790(4) 0.3794(2) 0.1766(2) 0.0233(6) Uani 1 1 d . . .
H1A H 0.6224 0.4563 0.1748 0.028 Uiso 1 1 calc R . .
N2 N 0.4330(3) 0.1561(2) 0.21325(18) 0.0251(5) Uani 1 1 d . . .
C2 C 0.5139(4) 0.3670(2) 0.2556(2) 0.0246(6) Uani 1 1 d . . .
C3 C 0.4440(4) 0.2595(2) 0.2683(2) 0.0249(6) Uani 1 1 d . . .
H3A H 0.3993 0.2615 0.3231 0.030 Uiso 1 1 calc R . .
C4 C 0.6324(4) 0.3251(2) 0.0207(2) 0.0255(6) Uani 1 1 d . . .
F4 F 0.2000(3) 0.6439(2) 0.51554(18) 0.0699(7) Uani 1 1 d . . .
C5 C 0.8023(4) 0.3390(3) 0.0190(2) 0.0339(7) Uani 1 1 d . . .
F5 F 0.0764(3) 0.6007(2) 0.35349(19) 0.0653(7) Uani 1 1 d . . .
C6 C 0.8370(6) 0.3586(3) -0.0671(3) 0.0523(10) Uani 1 1 d . . .
H6A H 0.9526 0.3688 -0.0701 0.063 Uiso 1 1 calc R . .
F6 F 0.0773(3) 0.46625(18) 0.41840(19) 0.0602(6) Uani 1 1 d . . .
C7 C 0.7057(7) 0.3633(3) -0.1479(3) 0.0597(12) Uani 1 1 d . . .
H7A H 0.7305 0.3757 -0.2065 0.072 Uiso 1 1 calc R . .
C8 C 0.5401(6) 0.3502(3) -0.1433(3) 0.0528(11) Uani 1 1 d . . .
H8A H 0.4511 0.3542 -0.1991 0.063 Uiso 1 1 calc R . .
C9 C 0.4980(5) 0.3311(3) -0.0597(2) 0.0363(8) Uani 1 1 d . . .
C10 C 0.9455(5) 0.3334(4) 0.1071(3) 0.0515(10) Uani 1 1 d . . .
H10A H 0.9572 0.3886 0.1720 0.077 Uiso 1 1 calc R . .
H10B H 1.0590 0.3537 0.0956 0.077 Uiso 1 1 calc R . .
H10C H 0.9133 0.2543 0.1108 0.077 Uiso 1 1 calc R . .
C11 C 0.3148(5) 0.3172(4) -0.0561(3) 0.0557(10) Uani 1 1 d . . .
H11A H 0.2367 0.3160 -0.1220 0.084 Uiso 1 1 calc R . .
H11B H 0.3217 0.3826 0.0000 0.084 Uiso 1 1 calc R . .
H11C H 0.2666 0.2440 -0.0441 0.084 Uiso 1 1 calc R . .
C12 C 0.3555(4) 0.0607(2) 0.2453(2) 0.0259(6) Uani 1 1 d . . .
C13 C 0.1719(4) 0.0170(3) 0.2209(2) 0.0338(7) Uani 1 1 d . . .
C14 C 0.1026(5) -0.0718(3) 0.2560(3) 0.0439(9) Uani 1 1 d . . .
H14A H -0.0223 -0.1019 0.2406 0.053 Uiso 1 1 calc R . .
C15 C 0.2117(6) -0.1170(3) 0.3127(3) 0.0525(10) Uani 1 1 d . . .
H15A H 0.1622 -0.1776 0.3365 0.063 Uiso 1 1 calc R . .
C16 C 0.3917(6) -0.0747(3) 0.3348(3) 0.0474(9) Uani 1 1 d . . .
H16A H 0.4657 -0.1073 0.3733 0.057 Uiso 1 1 calc R . .
C17 C 0.4688(4) 0.0150(3) 0.3023(2) 0.0339(7) Uani 1 1 d . . .
C18 C 0.0502(5) 0.0658(3) 0.1589(3) 0.0513(10) Uani 1 1 d . . .
H18A H -0.0735 0.0135 0.1356 0.077 Uiso 1 1 calc R . .
H18B H 0.0824 0.0727 0.0988 0.077 Uiso 1 1 calc R . .
H18C H 0.0628 0.1428 0.2021 0.077 Uiso 1 1 calc R . .
C19 C 0.6671(5) 0.0613(3) 0.3282(3) 0.0506(10) Uani 1 1 d . . .
H19A H 0.7109 0.1465 0.3571 0.076 Uiso 1 1 calc R . .
H19B H 0.6945 0.0377 0.2655 0.076 Uiso 1 1 calc R . .
H19C H 0.7251 0.0298 0.3791 0.076 Uiso 1 1 calc R . .
C20 C 0.5101(4) 0.4725(2) 0.3263(2) 0.0229(6) Uani 1 1 d . . .
C21 C 0.3568(4) 0.4721(2) 0.3489(2) 0.0241(6) Uani 1 1 d . . .
H21A H 0.2565 0.4021 0.3217 0.029 Uiso 1 1 calc R . .
C22 C 0.3488(4) 0.5724(2) 0.4105(2) 0.0246(6) Uani 1 1 d . . .
C23 C 0.4929(4) 0.6762(2) 0.4517(2) 0.0264(7) Uani 1 1 d . A .
H23A H 0.4857 0.7453 0.4923 0.032 Uiso 1 1 calc R . .
C24 C 0.6474(4) 0.6765(2) 0.4322(2) 0.0241(6) Uani 1 1 d . . .
C25 C 0.6561(4) 0.5761(2) 0.3708(2) 0.0244(6) Uani 1 1 d . A .
H25A H 0.7636 0.5781 0.3589 0.029 Uiso 1 1 calc R . .
C27 C 0.1782(4) 0.5707(3) 0.4257(3) 0.0354(8) Uani 1 1 d . . .
C26 C 0.8079(4) 0.7849(3) 0.4817(3) 0.0383(8) Uani 0.843(6) 1 d PD A 1
F1 F 0.9039(4) 0.7891(3) 0.5781(3) 0.0725(12) Uani 0.843(6) 1 d PD A 1
F2 F 0.9212(5) 0.7915(3) 0.4327(3) 0.0825(15) Uani 0.843(6) 1 d PD A 1
F3 F 0.783(3) 0.8735(15) 0.4641(16) 0.0580(10) Uani 0.157(6) 1 d PD A 1
C26' C 0.8079(4) 0.7849(3) 0.4817(3) 0.0383(8) Uani 0.157(6) 1 d PD A 2
F1' F 0.949(2) 0.7710(15) 0.5251(17) 0.0725(12) Uani 0.157(6) 1 d PD A 2
F2' F 0.834(3) 0.8205(15) 0.4011(13) 0.0825(15) Uani 0.157(6) 1 d PD A 2
F3' F 0.7712(5) 0.8814(2) 0.5066(3) 0.0580(10) Uani 0.843(6) 1 d PD A 2

loop_
_atom_site_aniso_label
_atom_site_aniso_U_11
_atom_site_aniso_U_22
_atom_site_aniso_U_33
_atom_site_aniso_U_23
_atom_site_aniso_U_13
_atom_site_aniso_U_12
Cu1 0.0390(2) 0.01790(19) 0.0229(2) 0.00479(14) 0.01570(16) 0.01027(16)
S1 0.0587(6) 0.0189(4) 0.0316(4) 0.0070(3) 0.0285(4) 0.0122(4)
N1 0.0324(14) 0.0202(12) 0.0213(12) 0.0057(10) 0.0118(11) 0.0102(11)
C1 0.0256(15) 0.0187(14) 0.0235(15) 0.0049(12) 0.0068(12) 0.0085(12)
N2 0.0353(14) 0.0208(12) 0.0220(12) 0.0065(10) 0.0136(11) 0.0108(11)
C2 0.0274(16) 0.0234(15) 0.0215(15) 0.0038(12) 0.0092(13) 0.0092(13)
C3 0.0283(16) 0.0277(16) 0.0185(14) 0.0057(12) 0.0096(13) 0.0098(13)
C4 0.0402(18) 0.0154(14) 0.0211(15) 0.0043(11) 0.0130(13) 0.0095(13)
F4 0.0546(14) 0.0758(16) 0.0634(15) -0.0156(12) 0.0366(12) 0.0160(12)
C5 0.046(2) 0.0246(16) 0.0368(18) 0.0105(14) 0.0218(16) 0.0128(15)
F5 0.0434(13) 0.1020(19) 0.0836(17) 0.0545(15) 0.0328(13) 0.0454(13)
C6 0.072(3) 0.041(2) 0.060(3) 0.0199(19) 0.047(2) 0.019(2)
F6 0.0550(14) 0.0434(13) 0.0971(18) 0.0231(12) 0.0523(13) 0.0144(11)
C7 0.120(4) 0.041(2) 0.038(2) 0.0227(18) 0.047(3) 0.031(2)
C8 0.092(3) 0.039(2) 0.0273(19) 0.0119(16) 0.014(2) 0.030(2)
C9 0.053(2) 0.0246(16) 0.0261(17) 0.0065(13) 0.0077(15) 0.0141(15)
C10 0.039(2) 0.062(3) 0.059(2) 0.023(2) 0.0197(19) 0.0211(19)
C11 0.047(2) 0.056(2) 0.046(2) 0.0070(19) -0.0032(18) 0.0196(19)
C12 0.0401(18) 0.0181(14) 0.0204(15) 0.0044(12) 0.0147(13) 0.0090(13)
C13 0.0379(19) 0.0295(17) 0.0307(17) 0.0048(14) 0.0146(15) 0.0083(14)
C14 0.047(2) 0.0320(19) 0.050(2) 0.0093(16) 0.0249(18) 0.0055(16)
C15 0.079(3) 0.032(2) 0.062(3) 0.0241(18) 0.046(2) 0.014(2)
C16 0.068(3) 0.042(2) 0.051(2) 0.0290(18) 0.028(2) 0.029(2)
C17 0.044(2) 0.0290(17) 0.0317(17) 0.0116(14) 0.0144(15) 0.0142(15)
C18 0.038(2) 0.058(2) 0.054(2) 0.020(2) 0.0096(18) 0.0149(18)
C19 0.043(2) 0.050(2) 0.056(2) 0.0213(19) 0.0073(19) 0.0201(18)
C20 0.0298(16) 0.0211(15) 0.0169(14) 0.0051(11) 0.0071(12) 0.0100(12)
C21 0.0253(16) 0.0265(15) 0.0213(15) 0.0093(12) 0.0071(12) 0.0101(12)
C22 0.0285(16) 0.0303(16) 0.0200(15) 0.0102(12) 0.0109(13) 0.0139(13)
C23 0.0369(18) 0.0246(15) 0.0200(15) 0.0056(12) 0.0103(13) 0.0157(14)
C24 0.0287(16) 0.0228(15) 0.0183(14) 0.0057(12) 0.0050(12) 0.0095(13)
C25 0.0243(15) 0.0292(16) 0.0215(15) 0.0079(12) 0.0091(12) 0.0117(13)
C27 0.0367(19) 0.0344(18) 0.0390(19) 0.0109(15) 0.0180(16) 0.0148(15)
C26 0.0347(19) 0.0280(17) 0.045(2) 0.0027(15) 0.0132(17) 0.0090(15)
F1 0.0538(18) 0.0639(18) 0.054(2) 0.0113(17) -0.0190(16) -0.0056(14)
F2 0.060(2) 0.0475(18) 0.111(3) -0.0200(17) 0.062(2) -0.0184(16)
F3 0.0508(15) 0.0245(12) 0.078(3) -0.0088(16) 0.0171(18) 0.0098(10)
C26' 0.0347(19) 0.0280(17) 0.045(2) 0.0027(15) 0.0132(17) 0.0090(15)
F1' 0.0538(18) 0.0639(18) 0.054(2) 0.0113(17) -0.0190(16) -0.0056(14)
F2' 0.060(2) 0.0475(18) 0.111(3) -0.0200(17) 0.062(2) -0.0184(16)
F3' 0.0508(15) 0.0245(12) 0.078(3) -0.0088(16) 0.0171(18) 0.0098(10)

loop_
_atom_type_symbol
_atom_type_description
_atom_type_scat_dispersion_real
_atom_type_scat_dispersion_imag
_atom_type_scat_source
C C 0.0033 0.0016 'International Tables Vol C Tables 4.2.6.8 and 6.1.1.4'
H H 0.0000 0.0000 'International Tables Vol C Tables 4.2.6.8 and 6.1.1.4'
N N 0.0061 0.0033 'International Tables Vol C Tables 4.2.6.8 and 6.1.1.4'
F F 0.0171 0.0103 'International Tables Vol C Tables 4.2.6.8 and 6.1.1.4'
S S 0.1246 0.1234 'International Tables Vol C Tables 4.2.6.8 and 6.1.1.4'
Cu Cu 0.3201 1.2651 'International Tables Vol C Tables 4.2.6.8 and 6.1.1.4'

loop_
_geom_angle_atom_site_label_1
_geom_angle_atom_site_label_2
_geom_angle_atom_site_label_3
_geom_angle
_geom_angle_site_symmetry_1
_geom_angle_site_symmetry_3
_geom_angle_publ_flag
N2 Cu1 N1 98.07(10) . . ?
N2 Cu1 S1 101.61(7) . 2_655 ?
N1 Cu1 S1 160.29(7) . 2_655 ?
N2 Cu1 S1 161.67(7) . . ?
N1 Cu1 S1 100.19(7) . . ?
S1 Cu1 S1 60.11(4) 2_655 . ?
Cu1 S1 Cu1 119.89(4) 2_655 . ?
Cu1 S1 S1 59.95(3) 2_655 2_655 ?
Cu1 S1 S1 59.94(3) . 2_655 ?
C1 N1 C4 117.2(2) . . ?
C1 N1 Cu1 122.4(2) . . ?
C4 N1 Cu1 119.84(17) . . ?
N1 C1 C2 126.6(3) . . ?
N1 C1 H1A 116.7 . . ?
C2 C1 H1A 116.7 . . ?
C3 N2 C12 115.2(2) . . ?
C3 N2 Cu1 121.5(2) . . ?
C12 N2 Cu1 123.25(17) . . ?
C1 C2 C3 123.6(3) . . ?
C1 C2 C20 118.0(3) . . ?
C3 C2 C20 118.3(3) . . ?
N2 C3 C2 127.8(3) . . ?
N2 C3 H3A 116.1 . . ?
C2 C3 H3A 116.1 . . ?
C5 C4 C9 122.3(3) . . ?
C5 C4 N1 119.6(3) . . ?
C9 C4 N1 118.0(3) . . ?
C4 C5 C6 117.8(3) . . ?
C4 C5 C10 121.3(3) . . ?
C6 C5 C10 120.9(3) . . ?
C7 C6 C5 120.9(4) . . ?
C7 C6 H6A 119.5 . . ?
C5 C6 H6A 119.5 . . ?
C8 C7 C6 119.7(3) . . ?
C8 C7 H7A 120.1 . . ?
C6 C7 H7A 120.1 . . ?
C7 C8 C9 122.0(4) . . ?
C7 C8 H8A 119.0 . . ?
C9 C8 H8A 119.0 . . ?
C8 C9 C4 117.3(3) . . ?
C8 C9 C11 121.0(3) . . ?
C4 C9 C11 121.6(3) . . ?
C5 C10 H10A 109.5 . . ?
C5 C10 H10B 109.5 . . ?
H10A C10 H10B 109.5 . . ?
C5 C10 H10C 109.5 . . ?
H10A C10 H10C 109.5 . . ?
H10B C10 H10C 109.5 . . ?
C9 C11 H11A 109.5 . . ?
C9 C11 H11B 109.5 . . ?
H11A C11 H11B 109.5 . . ?
C9 C11 H11C 109.5 . . ?
H11A C11 H11C 109.5 . . ?
H11B C11 H11C 109.5 . . ?
C13 C12 C17 121.3(3) . . ?
C13 C12 N2 120.0(3) . . ?
C17 C12 N2 118.7(3) . . ?
C14 C13 C12 118.5(3) . . ?
C14 C13 C18 120.4(3) . . ?
C12 C13 C18 121.2(3) . . ?
C15 C14 C13 121.1(3) . . ?
C15 C14 H14A 119.5 . . ?
C13 C14 H14A 119.5 . . ?
C16 C15 C14 120.0(3) . . ?
C16 C15 H15A 120.0 . . ?
C14 C15 H15A 120.0 . . ?
C15 C16 C17 121.5(3) . . ?
C15 C16 H16A 119.3 . . ?
C17 C16 H16A 119.3 . . ?
C16 C17 C12 117.7(3) . . ?
C16 C17 C19 120.8(3) . . ?
C12 C17 C19 121.5(3) . . ?
C13 C18 H18A 109.5 . . ?
C13 C18 H18B 109.5 . . ?
H18A C18 H18B 109.5 . . ?
C13 C18 H18C 109.5 . . ?
H18A C18 H18C 109.5 . . ?
H18B C18 H18C 109.5 . . ?
C17 C19 H19A 109.5 . . ?
C17 C19 H19B 109.5 . . ?
H19A C19 H19B 109.5 . . ?
C17 C19 H19C 109.5 . . ?
H19A C19 H19C 109.5 . . ?
H19B C19 H19C 109.5 . . ?
C25 C20 C21 117.5(3) . . ?
C25 C20 C2 121.9(3) . . ?
C21 C20 C2 120.6(3) . . ?
C22 C21 C20 120.9(3) . . ?
C22 C21 H21A 119.5 . . ?
C20 C21 H21A 119.5 . . ?
C21 C22 C23 121.1(3) . . ?
C21 C22 C27 119.2(3) . . ?
C23 C22 C27 119.6(3) . . ?
C24 C23 C22 118.4(3) . . ?
C24 C23 H23A 120.8 . . ?
C22 C23 H23A 120.8 . . ?
C23 C24 C25 120.7(3) . . ?
C23 C24 C26 119.3(3) . . ?
C25 C24 C26 120.0(3) . . ?
C24 C25 C20 121.4(3) . . ?
C24 C25 H25A 119.3 . . ?
C20 C25 H25A 119.3 . . ?
F4 C27 F6 107.2(3) . . ?
F4 C27 F5 105.8(3) . . ?
F6 C27 F5 104.9(3) . . ?
F4 C27 C22 113.4(3) . . ?
F6 C27 C22 113.4(3) . . ?
F5 C27 C22 111.6(3) . . ?
F3 C26 F2 89.4(11) . . ?
F3 C26 F1 121.8(10) . . ?
F2 C26 F1 104.6(3) . . ?
F3 C26 C24 114.6(11) . . ?
F2 C26 C24 114.1(3) . . ?
F1 C26 C24 110.1(3) . . ?

loop_
_geom_bond_atom_site_label_1
_geom_bond_atom_site_label_2
_geom_bond_distance
_geom_bond_site_symmetry_2
_geom_bond_publ_flag
Cu1 N2 1.906(2) . ?
Cu1 N1 1.912(2) . ?
Cu1 S1 2.1976(8) 2_655 ?
Cu1 S1 2.1978(8) . ?
S1 Cu1 2.1976(8) 2_655 ?
S1 S1 2.2013(15) 2_655 ?
N1 C1 1.318(3) . ?
N1 C4 1.446(3) . ?
C1 C2 1.399(4) . ?
C1 H1A 0.9500 . ?
N2 C3 1.317(4) . ?
N2 C12 1.444(4) . ?
C2 C3 1.403(4) . ?
C2 C20 1.478(4) . ?
C3 H3A 0.9500 . ?
C4 C5 1.385(4) . ?
C4 C9 1.399(4) . ?
F4 C27 1.323(4) . ?
C5 C6 1.396(5) . ?
C5 C10 1.507(5) . ?
F5 C27 1.341(4) . ?
C6 C7 1.381(6) . ?
C6 H6A 0.9500 . ?
F6 C27 1.326(4) . ?
C7 C8 1.365(6) . ?
C7 H7A 0.9500 . ?
C8 C9 1.384(5) . ?
C8 H8A 0.9500 . ?
C9 C11 1.503(5) . ?
C10 H10A 0.9800 . ?
C10 H10B 0.9800 . ?
C10 H10C 0.9800 . ?
C11 H11A 0.9800 . ?
C11 H11B 0.9800 . ?
C11 H11C 0.9800 . ?
C12 C13 1.392(4) . ?
C12 C17 1.402(4) . ?
C13 C14 1.384(5) . ?
C13 C18 1.509(5) . ?
C14 C15 1.375(5) . ?
C14 H14A 0.9500 . ?
C15 C16 1.369(5) . ?
C15 H15A 0.9500 . ?
C16 C17 1.390(5) . ?
C16 H16A 0.9500 . ?
C17 C19 1.504(5) . ?
C18 H18A 0.9800 . ?
C18 H18B 0.9800 . ?
C18 H18C 0.9800 . ?
C19 H19A 0.9800 . ?
C19 H19B 0.9800 . ?
C19 H19C 0.9800 . ?
C20 C25 1.395(4) . ?
C20 C21 1.396(4) . ?
C21 C22 1.387(4) . ?
C21 H21A 0.9500 . ?
C22 C23 1.389(4) . ?
C22 C27 1.487(4) . ?
C23 C24 1.385(4) . ?
C23 H23A 0.9500 . ?
C24 C25 1.388(4) . ?
C24 C26 1.492(4) . ?
C25 H25A 0.9500 . ?
C26 F3 1.256(14) . ?
C26 F2 1.313(4) . ?
C26 F1 1.370(4) . ?

loop_
_geom_torsion_atom_site_label_1
_geom_torsion_atom_site_label_2
_geom_torsion_atom_site_label_3
_geom_torsion_atom_site_label_4
_geom_torsion
_geom_torsion_site_symmetry_1
_geom_torsion_site_symmetry_2
_geom_torsion_site_symmetry_3
_geom_torsion_site_symmetry_4
_geom_torsion_publ_flag
N2 Cu1 S1 Cu1 -4.6(3) . . . 2_655 ?
N1 Cu1 S1 Cu1 -179.56(8) . . . 2_655 ?
S1 Cu1 S1 Cu1 0.0 2_655 . . 2_655 ?
N2 Cu1 S1 S1 -4.6(3) . . . 2_655 ?
N1 Cu1 S1 S1 -179.56(8) . . . 2_655 ?
N2 Cu1 N1 C1 0.5(2) . . . . ?
S1 Cu1 N1 C1 177.76(17) 2_655 . . . ?
S1 Cu1 N1 C1 178.9(2) . . . . ?
N2 Cu1 N1 C4 -170.5(2) . . . . ?
S1 Cu1 N1 C4 6.7(4) 2_655 . . . ?
S1 Cu1 N1 C4 7.9(2) . . . . ?
C4 N1 C1 C2 170.5(3) . . . . ?
Cu1 N1 C1 C2 -0.8(4) . . . . ?
N1 Cu1 N2 C3 1.1(2) . . . . ?
S1 Cu1 N2 C3 -178.0(2) 2_655 . . . ?
S1 Cu1 N2 C3 -173.92(18) . . . . ?
N1 Cu1 N2 C12 178.8(2) . . . . ?
S1 Cu1 N2 C12 -0.3(2) 2_655 . . . ?
S1 Cu1 N2 C12 3.8(4) . . . . ?
N1 C1 C2 C3 -0.6(5) . . . . ?
N1 C1 C2 C20 -177.2(3) . . . . ?
C12 N2 C3 C2 179.5(3) . . . . ?
Cu1 N2 C3 C2 -2.6(4) . . . . ?
C1 C2 C3 N2 2.5(5) . . . . ?
C20 C2 C3 N2 179.2(3) . . . . ?
C1 N1 C4 C5 103.5(3) . . . . ?
Cu1 N1 C4 C5 -85.0(3) . . . . ?
C1 N1 C4 C9 -80.7(3) . . . . ?
Cu1 N1 C4 C9 90.8(3) . . . . ?
C9 C4 C5 C6 -0.5(4) . . . . ?
N1 C4 C5 C6 175.0(3) . . . . ?
C9 C4 C5 C10 179.4(3) . . . . ?
N1 C4 C5 C10 -5.1(4) . . . . ?
C4 C5 C6 C7 -0.3(5) . . . . ?
C10 C5 C6 C7 179.8(3) . . . . ?
C5 C6 C7 C8 0.8(6) . . . . ?
C6 C7 C8 C9 -0.5(6) . . . . ?
C7 C8 C9 C4 -0.3(5) . . . . ?
C7 C8 C9 C11 179.8(3) . . . . ?
C5 C4 C9 C8 0.9(4) . . . . ?
N1 C4 C9 C8 -174.8(3) . . . . ?
C5 C4 C9 C11 -179.3(3) . . . . ?
N1 C4 C9 C11 5.1(4) . . . . ?
C3 N2 C12 C13 76.5(3) . . . . ?
Cu1 N2 C12 C13 -101.3(3) . . . . ?
C3 N2 C12 C17 -102.5(3) . . . . ?
Cu1 N2 C12 C17 79.6(3) . . . . ?
C17 C12 C13 C14 1.3(4) . . . . ?
N2 C12 C13 C14 -177.7(3) . . . . ?
C17 C12 C13 C18 -179.6(3) . . . . ?
N2 C12 C13 C18 1.4(4) . . . . ?
C12 C13 C14 C15 -0.7(5) . . . . ?
C18 C13 C14 C15 -179.9(3) . . . . ?
C13 C14 C15 C16 -0.3(5) . . . . ?
C14 C15 C16 C17 0.9(6) . . . . ?
C15 C16 C17 C12 -0.3(5) . . . . ?
C15 C16 C17 C19 179.4(3) . . . . ?
C13 C12 C17 C16 -0.8(4) . . . . ?
N2 C12 C17 C16 178.3(3) . . . . ?
C13 C12 C17 C19 179.5(3) . . . . ?
N2 C12 C17 C19 -1.4(4) . . . . ?
C1 C2 C20 C25 -46.9(4) . . . . ?
C3 C2 C20 C25 136.2(3) . . . . ?
C1 C2 C20 C21 131.6(3) . . . . ?
C3 C2 C20 C21 -45.3(4) . . . . ?
C25 C20 C21 C22 2.1(4) . . . . ?
C2 C20 C21 C22 -176.4(3) . . . . ?
C20 C21 C22 C23 -0.1(4) . . . . ?
C20 C21 C22 C27 175.1(3) . . . . ?
C21 C22 C23 C24 -1.8(4) . . . . ?
C27 C22 C23 C24 -177.0(3) . . . . ?
C22 C23 C24 C25 1.6(4) . . . . ?
C22 C23 C24 C26 -175.8(3) . . . . ?
C23 C24 C25 C20 0.5(4) . . . . ?
C26 C24 C25 C20 177.9(3) . . . . ?
C21 C20 C25 C24 -2.4(4) . . . . ?
C2 C20 C25 C24 176.2(3) . . . . ?
C21 C22 C27 F4 150.9(3) . . . . ?
C23 C22 C27 F4 -33.9(4) . . . . ?
C21 C22 C27 F6 28.3(4) . . . . ?
C23 C22 C27 F6 -156.4(3) . . . . ?
C21 C22 C27 F5 -89.8(3) . . . . ?
C23 C22 C27 F5 85.5(3) . . . . ?
C23 C24 C26 F3 -55.8(11) . . . . ?
C25 C24 C26 F3 126.8(10) . . . . ?
C23 C24 C26 F2 -156.9(4) . . . . ?
C25 C24 C26 F2 25.7(5) . . . . ?
C23 C24 C26 F1 85.9(4) . . . . ?
C25 C24 C26 F1 -91.5(4) . . . . ?
